data_7214892
loop_
_publ_author_name
'Xu, Feng'
'Peng, Yu-Xin'
'Hu, Bin'
'Tao, Tao'
'Huang, Wei'

_publ_section_title
;
 Comparative structural and spectral analyses for mononuclear and
 dinuclear metal complexes of 2-thiophen and 2-(5-bromothiophen)
 imidazo[4,5-f][1,10]phenanthroline
;
_journal_issue 23
_journal_name_full CrystEngComm
_journal_page_first 8023
_journal_paper_doi 10.1039/c2ce26001h
_journal_volume 14
_journal_year 2012
_chemical_formula_moiety 'C34 H18 Br2 La N11 O9 S2, 2(C2 H6 O)'
_chemical_formula_sum 'C38 H30 Br2 La N11 O11 S2'
_chemical_formula_weight 1179.58
_chemical_name_systematic
;
?
;
_space_group_IT_number 15
_symmetry_cell_setting monoclinic
_symmetry_space_group_name_Hall '-C 2yc'
_symmetry_space_group_name_H-M 'C 1 2/c 1'
_atom_sites_solution_hydrogens geom
_atom_sites_solution_primary direct
_atom_sites_solution_secondary difmap
_audit_creation_method SHELXL-97
_cell_angle_alpha 90.00
_cell_angle_beta 110.564(2)
_cell_angle_gamma 90.00
_cell_formula_units_Z 4
_cell_length_a 25.896(5)
_cell_length_b 9.8455(19)
_cell_length_c 18.182(3)
_cell_measurement_reflns_used 6869
_cell_measurement_temperature 291(2)
_cell_measurement_theta_max 28.181
_cell_measurement_theta_min 2.233
_cell_volume 4340.3(14)
_computing_cell_refinement SMART
_computing_data_collection 'SMART (Bruker 2000)'
_computing_data_reduction 'SAINT (Bruker 2000)'
_computing_molecular_graphics SHELXTL
_computing_publication_material SHELXTL
_computing_structure_refinement 'SHELXTL (BRUKER 2000)'
_computing_structure_solution 'SHELXTL (BRUKER 2000)'
_diffrn_ambient_temperature 291(2)
_diffrn_detector_area_resol_mean 0
_diffrn_measured_fraction_theta_full 0.998
_diffrn_measured_fraction_theta_max 0.998
_diffrn_measurement_device_type 'Bruker Smart Apex CCD area detector'
_diffrn_measurement_method '\f and \w scans'
_diffrn_radiation_monochromator graphite
_diffrn_radiation_source 'fine-focus sealed tube'
_diffrn_radiation_type MoK\a
_diffrn_radiation_wavelength 0.71073
_diffrn_reflns_av_R_equivalents 0.0450
_diffrn_reflns_av_sigmaI/netI 0.0359
_diffrn_reflns_limit_h_max 24
_diffrn_reflns_limit_h_min -30
_diffrn_reflns_limit_k_max 11
_diffrn_reflns_limit_k_min -11
_diffrn_reflns_limit_l_max 21
_diffrn_reflns_limit_l_min -13
_diffrn_reflns_number 10655
_diffrn_reflns_theta_full 25.00
_diffrn_reflns_theta_max 25.00
_diffrn_reflns_theta_min 1.68
_diffrn_standards_decay_% 0
_diffrn_standards_interval_count 0
_diffrn_standards_interval_time 0
_diffrn_standards_number 0
_exptl_absorpt_coefficient_mu 2.995
_exptl_absorpt_correction_T_max 0.7539
_exptl_absorpt_correction_T_min 0.7152
_exptl_absorpt_correction_type multi-scan
_exptl_absorpt_process_details 'SADABS, Bruker(2000)'
_exptl_crystal_colour yellow
_exptl_crystal_density_diffrn 1.805
_exptl_crystal_density_method 'not measured'
_exptl_crystal_description block
_exptl_crystal_F_000 2328
_exptl_crystal_size_max 0.12
_exptl_crystal_size_mid 0.11
_exptl_crystal_size_min 0.10
_refine_diff_density_max 0.762
_refine_diff_density_min -0.690
_refine_diff_density_rms 0.063
_refine_ls_extinction_method none
_refine_ls_goodness_of_fit_ref 1.026
_refine_ls_hydrogen_treatment constr
_refine_ls_matrix_type full
_refine_ls_number_parameters 297
_refine_ls_number_reflns 3819
_refine_ls_number_restraints 1
_refine_ls_restrained_S_all 1.031
_refine_ls_R_factor_all 0.0278
_refine_ls_R_factor_gt 0.0239
_refine_ls_shift/su_max 0.001
_refine_ls_shift/su_mean 0.000
_refine_ls_structure_factor_coef Fsqd
_refine_ls_weighting_details 'calc w=1/[\s^2^(Fo^2^)+(0.0343P)^2^] where P=(Fo^2^+2Fc^2^)/3'
_refine_ls_weighting_scheme calc
_refine_ls_wR_factor_gt 0.0602
_refine_ls_wR_factor_ref 0.0613
_reflns_number_gt 3393
_reflns_number_total 3819
_reflns_threshold_expression >2sigma(I)
_cod_data_source_file c2ce26001h.txt
_cod_data_source_block 8
_cod_original_cell_volume 4340.2(14)
_cod_original_sg_symbol_H-M 'C 2/c'
_cod_database_code 7214892

loop_
_symmetry_equiv_pos_as_xyz
'x, y, z'
'-x, y, -z+1/2'
'x+1/2, y+1/2, z'
'-x+1/2, y+1/2, -z+1/2'
'-x, -y, -z'
'x, -y, z-1/2'
'-x+1/2, -y+1/2, -z'
'x+1/2, -y+1/2, z-1/2'

loop_
_atom_site_label
_atom_site_type_symbol
_atom_site_fract_x
_atom_site_fract_y
_atom_site_fract_z
_atom_site_U_iso_or_equiv
_atom_site_adp_type
_atom_site_occupancy
_atom_site_symmetry_multiplicity
_atom_site_calc_flag
_atom_site_refinement_flags
La1 La 0.0000 0.704297(19) 0.2500 0.02966(8) Uani 1 2 d SU
Br1 Br 0.338872(12) 1.48223(3) 0.813053(18) 0.05350(11) Uani 1 1 d .
C1 C 0.14547(10) 0.6830(3) 0.29697(15) 0.0368(6) Uani 1 1 d .
H1 H 0.1325 0.6160 0.2588 0.044 Uiso 1 1 calc R
C2 C 0.20241(10) 0.6946(3) 0.33582(15) 0.0361(6) Uani 1 1 d .
H2 H 0.2265 0.6363 0.3237 0.043 Uiso 1 1 calc R
C3 C 0.22210(9) 0.7924(2) 0.39167(15) 0.0336(6) Uani 1 1 d .
H3 H 0.2598 0.8018 0.4182 0.040 Uiso 1 1 calc R
C4 C 0.18485(9) 0.8783(2) 0.40864(13) 0.0290(5) Uani 1 1 d .
C5 C 0.19946(9) 0.9834(2) 0.46703(13) 0.0290(5) Uani 1 1 d .
C6 C 0.16116(9) 1.0602(2) 0.48452(14) 0.0304(5) Uani 1 1 d .
C7 C 0.10344(9) 1.0438(2) 0.44308(14) 0.0327(5) Uani 1 1 d .
C8 C 0.06242(10) 1.1214(3) 0.45666(17) 0.0447(7) Uani 1 1 d .
H8 H 0.0718 1.1870 0.4960 0.054 Uiso 1 1 calc R
C9 C 0.00843(11) 1.0998(3) 0.41157(19) 0.0541(8) Uani 1 1 d .
H9 H -0.0194 1.1511 0.4193 0.065 Uiso 1 1 calc R
C10 C -0.00429(11) 1.0000(3) 0.35391(18) 0.0480(7) Uani 1 1 d .
H10 H -0.0411 0.9867 0.3232 0.058 Uiso 1 1 calc R
C11 C 0.08734(9) 0.9446(2) 0.38412(14) 0.0305(5) Uani 1 1 d .
C12 C 0.12801(9) 0.8601(2) 0.36759(13) 0.0292(5) Uani 1 1 d .
C13 C 0.23994(9) 1.1278(2) 0.56122(13) 0.0309(5) Uani 1 1 d .
C14 C 0.28187(10) 1.1997(2) 0.62336(14) 0.0324(5) Uani 1 1 d .
C15 C 0.33805(10) 1.1950(3) 0.64856(16) 0.0393(6) Uani 1 1 d .
H15 H 0.3574 1.1389 0.6261 0.047 Uiso 1 1 calc R
C16 C 0.36391(10) 1.2829(3) 0.71163(16) 0.0400(6) Uani 1 1 d .
H16 H 0.4019 1.2912 0.7359 0.048 Uiso 1 1 calc R
C17 C 0.32677(9) 1.3538(3) 0.73263(14) 0.0355(6) Uani 1 1 d .
C18 C 0.36898(13) 1.0070(3) 0.4493(2) 0.0609(9) Uani 1 1 d .
H18A H 0.4069 1.0359 0.4749 0.073 Uiso 1 1 calc R
H18B H 0.3468 1.0874 0.4293 0.073 Uiso 1 1 calc R
C19 C 0.36560(16) 0.9165(5) 0.3827(2) 0.0852(12) Uani 1 1 d .
H19A H 0.3846 0.8330 0.4025 0.128 Uiso 1 1 calc R
H19B H 0.3824 0.9602 0.3496 0.128 Uiso 1 1 calc R
H19C H 0.3276 0.8976 0.3529 0.128 Uiso 1 1 calc R
N1 N 0.10915(7) 0.7624(2) 0.31164(11) 0.0321(5) Uani 1 1 d .
N2 N 0.03326(8) 0.9228(2) 0.34045(12) 0.0369(5) Uani 1 1 d .
N3 N 0.25004(8) 1.02836(19) 0.51628(11) 0.0315(5) Uani 1 1 d .
H3A H 0.2818 0.9993 0.5182 0.038 Uiso 1 1 calc R
N4 N 0.18649(8) 1.1502(2) 0.54419(11) 0.0336(5) Uani 1 1 d .
N5 N -0.00055(9) 0.6611(2) 0.08483(14) 0.0429(5) Uani 1 1 d .
N6 N 0.0000 0.3997(4) 0.2500 0.0506(8) Uani 1 2 d S
O1 O 0.04282(7) 0.69958(19) 0.13892(11) 0.0465(5) Uani 1 1 d U
O2 O -0.04150(7) 0.6301(2) 0.10574(11) 0.0483(5) Uani 1 1 d .
O3 O -0.00378(9) 0.6537(2) 0.01694(12) 0.0649(6) Uani 1 1 d .
O4 O 0.04182(7) 0.46792(19) 0.25003(13) 0.0515(5) Uani 1 1 d .
O5 O 0.0000 0.2774(3) 0.2500 0.0892(13) Uani 1 2 d S
O6 O 0.35034(8) 0.9425(2) 0.50571(12) 0.0585(6) Uani 1 1 d .
H6 H 0.3761 0.9018 0.5378 0.088 Uiso 1 1 calc R
S1 S 0.25981(2) 1.31531(7) 0.67685(4) 0.04101(17) Uani 1 1 d .

loop_
_atom_site_aniso_label
_atom_site_aniso_U_11
_atom_site_aniso_U_22
_atom_site_aniso_U_33
_atom_site_aniso_U_23
_atom_site_aniso_U_13
_atom_site_aniso_U_12
La1 0.02149(11) 0.03295(13) 0.03034(12) 0.000 0.00386(8) 0.000
Br1 0.04698(18) 0.0603(2) 0.05020(19) -0.02435(15) 0.01323(15) -0.01117(13)
C1 0.0326(13) 0.0406(15) 0.0365(15) -0.0109(12) 0.0112(11) -0.0006(11)
C2 0.0303(13) 0.0431(15) 0.0370(14) -0.0018(12) 0.0143(11) 0.0060(11)
C3 0.0226(11) 0.0427(15) 0.0345(13) 0.0010(12) 0.0087(10) 0.0008(10)
C4 0.0255(11) 0.0314(13) 0.0299(13) 0.0019(10) 0.0093(10) -0.0006(10)
C5 0.0249(12) 0.0330(13) 0.0261(12) 0.0008(10) 0.0052(10) -0.0010(9)
C6 0.0271(12) 0.0322(13) 0.0298(13) -0.0016(11) 0.0073(10) -0.0009(10)
C7 0.0280(12) 0.0344(14) 0.0344(14) -0.0028(11) 0.0092(11) 0.0011(10)
C8 0.0346(14) 0.0441(16) 0.0525(17) -0.0177(13) 0.0118(12) 0.0022(12)
C9 0.0323(14) 0.0543(19) 0.072(2) -0.0197(16) 0.0133(14) 0.0094(13)
C10 0.0246(13) 0.0518(17) 0.0592(19) -0.0149(15) 0.0044(13) 0.0052(12)
C11 0.0241(12) 0.0318(13) 0.0334(13) 0.0009(11) 0.0071(10) 0.0010(10)
C12 0.0274(12) 0.0311(13) 0.0286(13) 0.0000(10) 0.0095(10) 0.0002(10)
C13 0.0303(12) 0.0335(14) 0.0266(13) 0.0011(10) 0.0072(10) -0.0031(10)
C14 0.0314(13) 0.0362(14) 0.0284(13) -0.0006(11) 0.0090(11) -0.0029(10)
C15 0.0319(13) 0.0448(16) 0.0394(15) -0.0066(12) 0.0105(11) 0.0011(11)
C16 0.0265(13) 0.0458(16) 0.0420(15) -0.0071(12) 0.0050(11) -0.0035(11)
C17 0.0314(13) 0.0398(15) 0.0303(13) -0.0067(11) 0.0047(11) -0.0064(11)
C18 0.0473(18) 0.055(2) 0.074(2) 0.0149(18) 0.0130(17) 0.0088(14)
C19 0.094(3) 0.104(3) 0.067(2) 0.000(2) 0.039(2) -0.006(2)
N1 0.0255(10) 0.0373(12) 0.0321(11) -0.0078(9) 0.0083(9) -0.0026(9)
N2 0.0250(10) 0.0380(12) 0.0419(12) -0.0066(10) 0.0043(9) 0.0031(9)
N3 0.0229(10) 0.0372(12) 0.0321(11) -0.0018(9) 0.0067(9) -0.0016(8)
N4 0.0294(11) 0.0374(12) 0.0325(11) -0.0048(9) 0.0088(9) -0.0021(9)
N5 0.0429(13) 0.0449(14) 0.0413(14) 0.0011(11) 0.0153(11) -0.0028(10)
N6 0.0424(19) 0.041(2) 0.068(2) 0.000 0.0197(17) 0.000
O1 0.0317(10) 0.0625(13) 0.0452(11) -0.0050(9) 0.0133(8) -0.0076(8)
O2 0.0342(10) 0.0708(14) 0.0389(10) -0.0101(10) 0.0118(8) -0.0130(9)
O3 0.0752(15) 0.0850(16) 0.0396(12) -0.0034(11) 0.0263(11) -0.0175(12)
O4 0.0350(10) 0.0412(11) 0.0826(15) -0.0034(10) 0.0261(10) -0.0022(8)
O5 0.064(2) 0.0300(19) 0.182(4) 0.000 0.054(2) 0.000
O6 0.0348(10) 0.0911(17) 0.0477(12) 0.0070(12) 0.0120(10) 0.0156(11)
S1 0.0275(3) 0.0536(4) 0.0397(4) -0.0131(3) 0.0090(3) -0.0029(3)

loop_
_atom_type_symbol
_atom_type_description
_atom_type_scat_dispersion_real
_atom_type_scat_dispersion_imag
_atom_type_scat_source
C C 0.0033 0.0016 'International Tables Vol C Tables 4.2.6.8 and 6.1.1.4'
H H 0.0000 0.0000 'International Tables Vol C Tables 4.2.6.8 and 6.1.1.4'
N N 0.0061 0.0033 'International Tables Vol C Tables 4.2.6.8 and 6.1.1.4'
O O 0.0106 0.0060 'International Tables Vol C Tables 4.2.6.8 and 6.1.1.4'
S S 0.1246 0.1234 'International Tables Vol C Tables 4.2.6.8 and 6.1.1.4'
Br Br -0.2901 2.4595 'International Tables Vol C Tables 4.2.6.8 and 6.1.1.4'
La La -0.2871 2.4523 'International Tables Vol C Tables 4.2.6.8 and 6.1.1.4'

loop_
_geom_angle_atom_site_label_1
_geom_angle_atom_site_label_2
_geom_angle_atom_site_label_3
_geom_angle
_geom_angle_site_symmetry_1
_geom_angle_site_symmetry_3
O2 La1 O2 146.93(10) . 2
O2 La1 O4 73.53(7) . 2
O2 La1 O4 76.55(7) 2 2
O2 La1 O4 76.55(7) . .
O2 La1 O4 73.53(7) 2 .
O4 La1 O4 49.90(8) 2 .
O2 La1 O1 130.02(6) . 2
O2 La1 O1 49.22(6) 2 2
O4 La1 O1 72.05(6) 2 2
O4 La1 O1 106.03(6) . 2
O2 La1 O1 49.22(6) . .
O2 La1 O1 130.02(6) 2 .
O4 La1 O1 106.03(6) 2 .
O4 La1 O1 72.05(6) . .
O1 La1 O1 177.97(8) 2 .
O2 La1 N2 142.20(7) . .
O2 La1 N2 70.74(7) 2 .
O4 La1 N2 141.10(7) 2 .
O4 La1 N2 133.47(6) . .
O1 La1 N2 70.80(6) 2 .
O1 La1 N2 110.94(6) . .
O2 La1 N2 70.74(7) . 2
O2 La1 N2 142.20(7) 2 2
O4 La1 N2 133.47(6) 2 2
O4 La1 N2 141.10(7) . 2
O1 La1 N2 110.94(6) 2 2
O1 La1 N2 70.80(6) . 2
N2 La1 N2 72.08(9) . 2
O2 La1 N1 118.95(6) . .
O2 La1 N1 68.65(6) 2 .
O4 La1 N1 124.74(6) 2 .
O4 La1 N1 79.19(6) . .
O1 La1 N1 110.29(6) 2 .
O1 La1 N1 70.17(6) . .
N2 La1 N1 60.64(6) . .
N2 La1 N1 98.58(6) 2 .
O2 La1 N1 68.65(6) . 2
O2 La1 N1 118.95(6) 2 2
O4 La1 N1 79.19(6) 2 2
O4 La1 N1 124.74(6) . 2
O1 La1 N1 70.17(6) 2 2
O1 La1 N1 110.29(6) . 2
N2 La1 N1 98.58(6) . 2
N2 La1 N1 60.64(6) 2 2
N1 La1 N1 155.65(9) . 2
O2 La1 N5 145.89(6) . 2
O2 La1 N5 24.79(5) 2 2
O4 La1 N5 74.22(7) 2 2
O4 La1 N5 91.00(6) . 2
O1 La1 N5 24.52(5) 2 2
O1 La1 N5 154.80(6) . 2
N2 La1 N5 67.22(6) . 2
N2 La1 N5 127.89(6) 2 2
N1 La1 N5 88.77(6) . 2
N1 La1 N5 94.63(6) 2 2
N1 C1 C2 123.3(2) . .
N1 C1 H1 118.3 . .
C2 C1 H1 118.3 . .
C3 C2 C1 119.1(2) . .
C3 C2 H2 120.4 . .
C1 C2 H2 120.4 . .
C2 C3 C4 119.1(2) . .
C2 C3 H3 120.5 . .
C4 C3 H3 120.5 . .
C3 C4 C12 118.7(2) . .
C3 C4 C5 125.3(2) . .
C12 C4 C5 116.0(2) . .
C6 C5 N3 105.8(2) . .
C6 C5 C4 123.1(2) . .
N3 C5 C4 131.1(2) . .
C5 C6 N4 110.8(2) . .
C5 C6 C7 121.6(2) . .
N4 C6 C7 127.6(2) . .
C8 C7 C11 118.4(2) . .
C8 C7 C6 124.4(2) . .
C11 C7 C6 117.3(2) . .
C9 C8 C7 119.3(2) . .
C9 C8 H8 120.3 . .
C7 C8 H8 120.3 . .
C8 C9 C10 119.0(2) . .
C8 C9 H9 120.5 . .
C10 C9 H9 120.5 . .
N2 C10 C9 123.4(2) . .
N2 C10 H10 118.3 . .
C9 C10 H10 118.3 . .
N2 C11 C7 121.6(2) . .
N2 C11 C12 117.4(2) . .
C7 C11 C12 121.0(2) . .
N1 C12 C4 121.4(2) . .
N1 C12 C11 117.6(2) . .
C4 C12 C11 121.0(2) . .
N4 C13 N3 112.6(2) . .
N4 C13 C14 122.4(2) . .
N3 C13 C14 124.9(2) . .
C15 C14 C13 131.7(2) . .
C15 C14 S1 111.07(18) . .
C13 C14 S1 117.26(18) . .
C14 C15 C16 113.6(2) . .
C14 C15 H15 123.2 . .
C16 C15 H15 123.2 . .
C17 C16 C15 111.6(2) . .
C17 C16 H16 124.2 . .
C15 C16 H16 124.2 . .
C16 C17 S1 113.06(19) . .
C16 C17 Br1 129.05(19) . .
S1 C17 Br1 117.88(14) . .
O6 C18 C19 112.5(3) . .
O6 C18 H18A 109.1 . .
C19 C18 H18A 109.1 . .
O6 C18 H18B 109.1 . .
C19 C18 H18B 109.1 . .
H18A C18 H18B 107.8 . .
C18 C19 H19A 109.5 . .
C18 C19 H19B 109.5 . .
H19A C19 H19B 109.5 . .
C18 C19 H19C 109.5 . .
H19A C19 H19C 109.5 . .
H19B C19 H19C 109.5 . .
C1 N1 C12 118.4(2) . .
C1 N1 La1 120.35(16) . .
C12 N1 La1 120.45(14) . .
C10 N2 C11 118.3(2) . .
C10 N2 La1 118.63(17) . .
C11 N2 La1 122.06(15) . .
C13 N3 C5 106.46(19) . .
C13 N3 H3A 126.8 . .
C5 N3 H3A 126.8 . .
C13 N4 C6 104.26(19) . .
O3 N5 O1 122.4(2) . .
O3 N5 O2 121.3(2) . .
O1 N5 O2 116.2(2) . .
O5 N6 O4 121.82(16) . 2
O5 N6 O4 121.82(16) . .
O4 N6 O4 116.4(3) 2 .
N5 O1 La1 95.96(14) . .
N5 O2 La1 98.17(14) . .
N6 O4 La1 96.87(17) . .
C18 O6 H6 109.5 . .
C17 S1 C14 90.75(12) . .

loop_
_geom_bond_atom_site_label_1
_geom_bond_atom_site_label_2
_geom_bond_distance
_geom_bond_site_symmetry_2
La1 O2 2.5667(18) .
La1 O2 2.5667(18) 2
La1 O4 2.5668(19) 2
La1 O4 2.5668(19) .
La1 O1 2.6238(19) 2
La1 O1 2.6238(19) .
La1 N2 2.661(2) .
La1 N2 2.661(2) 2
La1 N1 2.7104(19) .
La1 N1 2.7104(19) 2
La1 N5 3.028(2) 2
Br1 C17 1.874(2) .
C1 N1 1.320(3) .
C1 C2 1.398(3) .
C1 H1 0.9300 .
C2 C3 1.362(3) .
C2 H2 0.9300 .
C3 C4 1.397(3) .
C3 H3 0.9300 .
C4 C12 1.409(3) .
C4 C5 1.434(3) .
C5 C6 1.371(3) .
C5 N3 1.375(3) .
C6 N4 1.376(3) .
C6 C7 1.427(3) .
C7 C8 1.399(3) .
C7 C11 1.401(3) .
C8 C9 1.366(4) .
C8 H8 0.9300 .
C9 C10 1.390(4) .
C9 H9 0.9300 .
C10 N2 1.323(3) .
C10 H10 0.9300 .
C11 N2 1.362(3) .
C11 C12 1.454(3) .
C12 N1 1.360(3) .
C13 N4 1.326(3) .
C13 N3 1.358(3) .
C13 C14 1.447(3) .
C14 C15 1.364(3) .
C14 S1 1.720(2) .
C15 C16 1.405(4) .
C15 H15 0.9300 .
C16 C17 1.348(4) .
C16 H16 0.9300 .
C17 S1 1.716(2) .
C18 O6 1.427(4) .
C18 C19 1.481(5) .
C18 H18A 0.9700 .
C18 H18B 0.9700 .
C19 H19A 0.9600 .
C19 H19B 0.9600 .
C19 H19C 0.9600 .
N3 H3A 0.8600 .
N5 O3 1.210(3) .
N5 O1 1.263(3) .
N5 O2 1.283(3) .
N6 O5 1.204(4) .
N6 O4 1.274(3) 2
N6 O4 1.274(3) .
O6 H6 0.8200 .
